data_7039358
loop_
_publ_author_name
'Lim, Jaebum'
'Lynch, Vincent M.'
'Edupuganti, Ramakrishna'
'Ellington, Andrew'
'Anslyn, Eric V.'

_publ_section_title
;
 Synthesis and structural analyses of phenylethynyl-substituted
 tris(2-pyridylmethyl)amines and their copper(ii) complexes.
;
_journal_issue 26
_journal_name_full 'Dalton transactions (Cambridge, England : 2003)'
_journal_page_first 10585
_journal_page_last 10598
_journal_paper_doi 10.1039/c6dt00473c
_journal_volume 45
_journal_year 2016
_chemical_formula_moiety 'C34 H26 N4'
_chemical_formula_sum 'C34 H26 N4'
_chemical_formula_weight 490.59
_chemical_name_systematic
;
 ?
;
_space_group_crystal_system triclinic
_space_group_IT_number 2
_space_group_name_Hall '-P 1'
_space_group_name_H-M_alt 'P -1'
_symmetry_space_group_name_Hall '-P 1'
_symmetry_space_group_name_H-M 'P -1'
_atom_sites_solution_hydrogens geom
_audit_creation_method SHELXL-2013
_audit_update_record
;
2014-10-09 deposited with the CCDC.
2016-05-31 downloaded from the CCDC.
;
_cell_angle_alpha 108.838(6)
_cell_angle_beta 90.297(6)
_cell_angle_gamma 98.256(6)
_cell_formula_units_Z 4
_cell_length_a 6.1075(12)
_cell_length_b 18.770(3)
_cell_length_c 24.794(4)
_cell_measurement_reflns_used 2090
_cell_measurement_temperature 133(2)
_cell_measurement_theta_max 20.4
_cell_measurement_theta_min 2.7
_cell_volume 2658.2(8)
_computing_cell_refinement 'Apex II release 2010, Bruker AXS, Inc.'
_computing_data_collection 'Apex II release 2010, Bruker AXS, Inc.'
_computing_data_reduction 'Apex II release 2010, Bruker AXS, Inc.'
_computing_molecular_graphics 'XP SHELXTL/PC, Siemens Analytical'
_computing_publication_material 'XL SHELXTL/PC, Siemens Analytical'
_computing_structure_refinement 'Shelxl-2013, Sheldrick, G. M.'
_computing_structure_solution
;

SIR97 - Altomare A., Burla M.C., Camalli M., Cascarano G.L., Giacovazzo C., 
Guagliardi A., Moliterni A.G.G., Polidori G.,Spagna R.
;
_diffrn_ambient_temperature 133(2)
_diffrn_measured_fraction_theta_full 0.967
_diffrn_measured_fraction_theta_max 0.988
_diffrn_measurement_device_type 'Nonius Kappa CCD with Bruker Apex II detector'
_diffrn_measurement_method '\w and \f-scans'
_diffrn_radiation_type MoK\a
_diffrn_radiation_wavelength 0.71073
_diffrn_reflns_av_R_equivalents 0.1166
_diffrn_reflns_av_unetI/netI 0.2126
_diffrn_reflns_Laue_measured_fraction_full 0.967
_diffrn_reflns_Laue_measured_fraction_max 0.988
_diffrn_reflns_limit_h_max 7
_diffrn_reflns_limit_h_min -7
_diffrn_reflns_limit_k_max 22
_diffrn_reflns_limit_k_min -22
_diffrn_reflns_limit_l_max 29
_diffrn_reflns_limit_l_min -29
_diffrn_reflns_number 24454
_diffrn_reflns_point_group_measured_fraction_full 0.967
_diffrn_reflns_point_group_measured_fraction_max 0.988
_diffrn_reflns_theta_full 25.242
_diffrn_reflns_theta_max 25.038
_diffrn_reflns_theta_min 1.746
_diffrn_source 'sealed tube'
_exptl_absorpt_coefficient_mu 0.073
_exptl_absorpt_correction_T_max 1.00
_exptl_absorpt_correction_T_min 0.826
_exptl_absorpt_correction_type multi-scan
_exptl_absorpt_process_details
;
SADABS. Apex II release 2010, Bruker AXS, Inc.
;
_exptl_crystal_colour colorless
_exptl_crystal_density_diffrn 1.226
_exptl_crystal_description needles
_exptl_crystal_F_000 1032
_exptl_crystal_size_max 0.400
_exptl_crystal_size_mid 0.140
_exptl_crystal_size_min 0.120
_refine_diff_density_max 0.554
_refine_diff_density_min -0.320
_refine_diff_density_rms 0.059
_refine_ls_extinction_coef 0.0091(8)
_refine_ls_extinction_expression Fc^*^=kFc[1+0.001xFc^2^\l^3^/sin(2\q)]^-1/4^
_refine_ls_extinction_method SHELXL
_refine_ls_goodness_of_fit_ref 1.027
_refine_ls_hydrogen_treatment constr
_refine_ls_matrix_type full
_refine_ls_number_parameters 707
_refine_ls_number_reflns 9316
_refine_ls_number_restraints 180
_refine_ls_restrained_S_all 1.022
_refine_ls_R_factor_all 0.2020
_refine_ls_R_factor_gt 0.0731
_refine_ls_shift/su_max 0.001
_refine_ls_shift/su_mean 0.000
_refine_ls_structure_factor_coef Fsqd
_refine_ls_weighting_details 'w=1/[\s^2^(Fo^2^)+(0.0465P)^2^] where P=(Fo^2^+2Fc^2^)/3'
_refine_ls_weighting_scheme calc
_refine_ls_wR_factor_gt 0.1336
_refine_ls_wR_factor_ref 0.1664
_reflns_Friedel_coverage 0.000
_reflns_number_gt 4022
_reflns_number_total 9316
_reflns_threshold_expression 'I > 2\s(I)'
_cod_data_source_file c6dt00473c2.cif
_cod_data_source_block 2
_cod_depositor_comments 'Adding full bibliography for 7039356--7039361.cif.'
_cod_database_code 7039358
_shelx_space_group_comment
;
The symmetry employed for this shelxl refinement is uniquely defined
by the following loop, which should always be used as a source of
symmetry information in preference to the above space-group names.
They are only intended as comments.
;
_shelx_estimated_absorpt_t_min 0.971
_shelx_estimated_absorpt_t_max 0.991
_shelxl_version_number 2013-4

loop_
_space_group_symop_operation_xyz
'x, y, z'
'-x, -y, -z'

loop_
_atom_site_label
_atom_site_type_symbol
_atom_site_fract_x
_atom_site_fract_y
_atom_site_fract_z
_atom_site_U_iso_or_equiv
_atom_site_adp_type
_atom_site_occupancy
_atom_site_site_symmetry_order
_atom_site_calc_flag
_atom_site_refinement_flags_posn
_atom_site_refinement_flags_adp
_atom_site_refinement_flags_occupancy
_atom_site_disorder_assembly
_atom_site_disorder_group
C1 C 0.1390(7) -0.1856(2) 0.26578(16) 0.0253(11) Uani 1 1 d . . . . .
C2 C -0.0877(7) -0.2077(2) 0.26466(18) 0.0326(11) Uani 1 1 d . . . . .
H2 H -0.1568 -0.2080 0.2988 0.039 Uiso 1 1 calc R U . . .
C3 C -0.2127(7) -0.2290(2) 0.21433(19) 0.0377(12) Uani 1 1 d . . . . .
H3 H -0.3680 -0.2451 0.2131 0.045 Uiso 1 1 calc R U . . .
C4 C -0.1081(7) -0.2267(2) 0.16542(18) 0.0322(11) Uani 1 1 d . . . . .
H4 H -0.1902 -0.2409 0.1299 0.039 Uiso 1 1 calc R U . . .
C5 C 0.1197(7) -0.2031(2) 0.16924(18) 0.0303(11) Uani 1 1 d . . . . .
C6 C 0.2340(7) -0.1970(2) 0.11975(18) 0.0387(12) Uani 1 1 d . . . . .
C7 C 0.3315(10) -0.1932(3) 0.0775(3) 0.0339(17) Uani 0.766 1 d D U P A 1
C8 C 0.4284(9) -0.1824(2) 0.0277(2) 0.0343(13) Uani 0.766 1 d D U P A 1
C9 C 0.6446(9) -0.1480(3) 0.0295(2) 0.0481(16) Uani 0.766 1 d D U P A 1
H9 H 0.7321 -0.1318 0.0643 0.058 Uiso 0.766 1 calc R U P A 1
C10 C 0.7365(10) -0.1368(3) -0.0184(2) 0.0541(16) Uani 0.766 1 d D U P A 1
H10 H 0.8861 -0.1133 -0.0165 0.065 Uiso 0.766 1 calc R U P A 1
C11 C 0.6099(9) -0.1600(3) -0.0692(2) 0.0444(15) Uani 0.766 1 d D U P A 1
H11 H 0.6716 -0.1518 -0.1022 0.053 Uiso 0.766 1 calc R U P A 1
C12 C 0.3917(13) -0.1953(4) -0.0717(3) 0.0470(15) Uani 0.766 1 d D U P A 1
H12 H 0.3049 -0.2118 -0.1067 0.056 Uiso 0.766 1 calc R U P A 1
C13 C 0.3006(12) -0.2063(3) -0.0234(2) 0.0375(15) Uani 0.766 1 d D U P A 1
H13 H 0.1514 -0.2301 -0.0251 0.045 Uiso 0.766 1 calc R U P A 1
C7A C 0.278(3) -0.1719(12) 0.0816(8) 0.032 Uiso 0.234 1 d D U P A 2
C8A C 0.361(2) -0.1507(8) 0.0341(6) 0.034 Uiso 0.234 1 d D U P A 2
C9A C 0.470(2) -0.0785(8) 0.0412(6) 0.046 Uiso 0.234 1 d D U P A 2
H9A H 0.4909 -0.0422 0.0785 0.055 Uiso 0.234 1 calc R U P A 2
C10A C 0.550(2) -0.0574(8) -0.0042(6) 0.053 Uiso 0.234 1 d D U P A 2
H10A H 0.6251 -0.0074 0.0015 0.064 Uiso 0.234 1 calc R U P A 2
C11A C 0.518(3) -0.1108(10) -0.0585(6) 0.053 Uiso 0.234 1 d D U P A 2
H11A H 0.5722 -0.0974 -0.0903 0.063 Uiso 0.234 1 calc R U P A 2
C12A C 0.409(4) -0.1839(10) -0.0666(7) 0.044 Uiso 0.234 1 d D U P A 2
H12A H 0.3878 -0.2201 -0.1039 0.053 Uiso 0.234 1 calc R U P A 2
C13A C 0.329(3) -0.2044(10) -0.0204(7) 0.037 Uiso 0.234 1 d D U P A 2
H13A H 0.2541 -0.2544 -0.0260 0.044 Uiso 0.234 1 calc R U P A 2
C14 C 0.2765(6) -0.1573(2) 0.32087(16) 0.0259(11) Uani 1 1 d . . . . .
H14A H 0.2201 -0.1869 0.3459 0.031 Uiso 1 1 calc R U . . .
H14B H 0.4317 -0.1651 0.3132 0.031 Uiso 1 1 calc R U . . .
C15 C 0.4002(6) -0.0285(2) 0.32142(16) 0.0232(10) Uani 1 1 d . . . . .
H15A H 0.3913 -0.0560 0.2798 0.028 Uiso 1 1 calc R U . . .
H15B H 0.5575 -0.0191 0.3352 0.028 Uiso 1 1 calc R U . . .
C16 C 0.3185(6) 0.0462(2) 0.33230(15) 0.0200(10) Uani 1 1 d . . . . .
C17 C 0.0973(7) 0.0480(2) 0.32065(15) 0.0248(11) Uani 1 1 d . . . . .
H17 H -0.0053 0.0021 0.3081 0.030 Uiso 1 1 calc R U . . .
C18 C 0.0273(6) 0.1172(2) 0.32744(15) 0.0242(10) Uani 1 1 d . . . . .
H18 H -0.1232 0.1198 0.3195 0.029 Uiso 1 1 calc R U . . .
C19 C 0.1826(6) 0.1826(2) 0.34606(15) 0.0230(10) Uani 1 1 d . . . . .
H19 H 0.1402 0.2310 0.3512 0.028 Uiso 1 1 calc R U . . .
C20 C 0.3995(6) 0.1767(2) 0.35713(15) 0.0206(10) Uani 1 1 d . . . . .
C21 C 0.5649(7) 0.2442(2) 0.37712(15) 0.0244(10) Uani 1 1 d . . . . .
C22 C 0.6996(7) 0.3011(2) 0.39260(15) 0.0235(10) Uani 1 1 d . . . . .
C23 C 0.8624(6) 0.3686(2) 0.41071(15) 0.0211(10) Uani 1 1 d . . . . .
C24 C 1.0684(7) 0.3690(2) 0.43482(15) 0.0295(11) Uani 1 1 d . . . . .
H24 H 1.1008 0.3246 0.4417 0.035 Uiso 1 1 calc R U . . .
C25 C 1.2266(7) 0.4334(3) 0.44883(17) 0.0337(11) Uani 1 1 d . . . . .
H25 H 1.3682 0.4328 0.4645 0.040 Uiso 1 1 calc R U . . .
C26 C 1.1800(7) 0.4987(2) 0.44011(16) 0.0346(12) Uani 1 1 d . . . . .
H26 H 1.2896 0.5427 0.4495 0.042 Uiso 1 1 calc R U . . .
C27 C 0.9737(7) 0.4999(2) 0.41774(16) 0.0324(11) Uani 1 1 d . . . . .
H27 H 0.9396 0.5453 0.4128 0.039 Uiso 1 1 calc R U . . .
C28 C 0.8172(6) 0.4351(2) 0.40259(15) 0.0237(10) Uani 1 1 d . . . . .
H28 H 0.6766 0.4359 0.3864 0.028 Uiso 1 1 calc R U . . .
C29 C 0.3494(6) -0.0523(2) 0.41027(15) 0.0226(10) Uani 1 1 d . . . . .
H29A H 0.3756 0.0041 0.4256 0.027 Uiso 1 1 calc R U . . .
H29B H 0.4934 -0.0700 0.4122 0.027 Uiso 1 1 calc R U . . .
C30 C 0.1942(6) -0.0818(2) 0.44799(16) 0.0208(10) Uani 1 1 d . . . . .
C31 C -0.0339(6) -0.0945(2) 0.43695(16) 0.0277(11) Uani 1 1 d . . . . .
H31 H -0.0962 -0.0877 0.4041 0.033 Uiso 1 1 calc R U . . .
C32 C -0.1692(7) -0.1176(2) 0.47533(17) 0.0317(11) Uani 1 1 d . . . . .
H32 H -0.3259 -0.1268 0.4693 0.038 Uiso 1 1 calc R U . . .
C33 C -0.0696(7) -0.1268(2) 0.52246(16) 0.0274(11) Uani 1 1 d . . . . .
H33 H -0.1569 -0.1429 0.5492 0.033 Uiso 1 1 calc R U . . .
C34 C 0.1553(7) -0.1125(2) 0.52983(16) 0.0276(11) Uani 1 1 d . . . . .
H34 H 0.2212 -0.1178 0.5629 0.033 Uiso 1 1 calc R U . . .
C35 C 0.4251(7) 0.4173(3) 0.27756(18) 0.0320(11) Uani 1 1 d . . . . .
C36 C 0.1973(7) 0.4129(3) 0.28317(17) 0.0337(11) Uani 1 1 d . . . . .
H36 H 0.1308 0.4578 0.2952 0.040 Uiso 1 1 calc R U . . .
C37 C 0.0710(7) 0.3429(3) 0.27112(16) 0.0297(11) Uani 1 1 d . . . . .
H37 H -0.0845 0.3382 0.2753 0.036 Uiso 1 1 calc R U . . .
C38 C 0.1742(7) 0.2787(2) 0.25270(15) 0.0262(11) Uani 1 1 d . . . . .
H38 H 0.0905 0.2294 0.2450 0.031 Uiso 1 1 calc R U . . .
C39 C 0.3998(7) 0.2870(2) 0.24562(15) 0.0230(10) Uani 1 1 d . . . . .
C40 C 0.5109(7) 0.2218(3) 0.22581(16) 0.0262(11) Uani 1 1 d . . . . .
C41 C 0.5934(7) 0.1657(3) 0.20906(16) 0.0264(11) Uani 1 1 d . . . . .
C42 C 0.6995(7) 0.0978(2) 0.19095(15) 0.0248(10) Uani 1 1 d . . . . .
C43 C 0.8954(7) 0.0971(3) 0.16208(17) 0.0374(12) Uani 1 1 d . . . . .
H43 H 0.9552 0.1403 0.1520 0.045 Uiso 1 1 calc R U . . .
C44 C 1.0025(8) 0.0347(3) 0.14813(19) 0.0471(14) Uani 1 1 d . . . . .
H44 H 1.1357 0.0350 0.1286 0.057 Uiso 1 1 calc R U . . .
C45 C 0.9162(8) -0.0291(3) 0.16258(18) 0.0427(13) Uani 1 1 d . . . . .
H45 H 0.9929 -0.0717 0.1543 0.051 Uiso 1 1 calc R U . . .
C46 C 0.7164(8) -0.0299(3) 0.18936(17) 0.0369(12) Uani 1 1 d . . . . .
H46 H 0.6533 -0.0741 0.1979 0.044 Uiso 1 1 calc R U . . .
C47 C 0.6097(7) 0.0331(2) 0.20360(16) 0.0287(11) Uani 1 1 d . . . . .
H47 H 0.4741 0.0322 0.2222 0.034 Uiso 1 1 calc R U . . .
C48 C 0.5706(7) 0.4949(2) 0.29749(18) 0.0395(12) Uani 1 1 d . . . . .
H48A H 0.5656 0.5178 0.3394 0.047 Uiso 1 1 calc R U . . .
H48B H 0.7260 0.4887 0.2886 0.047 Uiso 1 1 calc R U . . .
C49 C 0.5534(7) 0.5196(3) 0.20975(17) 0.0383(12) Uani 1 1 d . . . . .
H49A H 0.5069 0.4639 0.1935 0.046 Uiso 1 1 calc R U . . .
H49B H 0.7161 0.5302 0.2077 0.046 Uiso 1 1 calc R U . . .
C50 C 0.4404(7) 0.5593(2) 0.17375(18) 0.0358(12) Uani 1 1 d . . . . .
C51 C 0.2293(7) 0.5781(2) 0.18350(17) 0.0327(12) Uani 1 1 d . . . . .
H51 H 0.1544 0.5719 0.2155 0.039 Uiso 1 1 calc R U . . .
C52 C 0.1301(7) 0.6059(2) 0.14622(16) 0.0288(11) Uani 1 1 d . . . . .
H52 H -0.0158 0.6180 0.1512 0.035 Uiso 1 1 calc R U . . .
C53 C 0.2494(7) 0.6154(2) 0.10143(17) 0.0301(11) Uani 1 1 d . . . . .
H53 H 0.1859 0.6344 0.0748 0.036 Uiso 1 1 calc R U . . .
C54 C 0.4622(7) 0.5973(2) 0.09512(16) 0.0278(11) Uani 1 1 d . . . . .
C55 C 0.5919(7) 0.6053(2) 0.04803(17) 0.0291(11) Uani 1 1 d . . . . .
C56 C 0.6950(7) 0.6111(2) 0.00871(17) 0.0298(11) Uani 1 1 d . . . . .
C57 C 0.8189(7) 0.6162(2) -0.03913(16) 0.0276(11) Uani 1 1 d . . . . .
C58 C 1.0114(8) 0.5837(2) -0.05098(16) 0.0349(12) Uani 1 1 d . . . . .
H58 H 1.0620 0.5585 -0.0268 0.042 Uiso 1 1 calc R U . . .
C59 C 1.1299(7) 0.5878(2) -0.09751(17) 0.0344(12) Uani 1 1 d . . . . .
H59 H 1.2611 0.5654 -0.1054 0.041 Uiso 1 1 calc R U . . .
C60 C 1.0560(8) 0.6248(2) -0.13256(17) 0.0366(12) Uani 1 1 d . . . . .
H60 H 1.1366 0.6273 -0.1647 0.044 Uiso 1 1 calc R U . . .
C61 C 0.8676(8) 0.6580(3) -0.12133(18) 0.0389(13) Uani 1 1 d . . . . .
H61 H 0.8188 0.6833 -0.1457 0.047 Uiso 1 1 calc R U . . .
C62 C 0.7493(7) 0.6545(2) -0.07482(17) 0.0324(12) Uani 1 1 d . . . . .
H62 H 0.6203 0.6782 -0.0668 0.039 Uiso 1 1 calc R U . . .
C63 C 0.5993(7) 0.6241(3) 0.29837(19) 0.0450(13) Uani 1 1 d . . . . .
H63A H 0.5709 0.6561 0.2750 0.054 Uiso 1 1 calc R U . . .
H63B H 0.7616 0.6262 0.3026 0.054 Uiso 1 1 calc R U . . .
C64 C 0.5063(7) 0.6552(2) 0.35755(18) 0.0336(11) Uani 1 1 d . . . . .
C65 C 0.2925(7) 0.6687(2) 0.36202(18) 0.0373(12) Uani 1 1 d . . . . .
H65 H 0.1991 0.6574 0.3286 0.045 Uiso 1 1 calc R U . . .
C66 C 0.2124(7) 0.6989(2) 0.41523(18) 0.0340(12) Uani 1 1 d . . . . .
H66 H 0.0654 0.7102 0.4190 0.041 Uiso 1 1 calc R U . . .
C67 C 0.3492(8) 0.7122(2) 0.46241(19) 0.0384(12) Uani 1 1 d . . . . .
H67 H 0.2995 0.7331 0.4997 0.046 Uiso 1 1 calc R U . . .
C68 C 0.5591(9) 0.6947(3) 0.4548(2) 0.0473(14) Uani 1 1 d . . . . .
H68 H 0.6510 0.7025 0.4879 0.057 Uiso 1 1 calc R U . . .
N1 N 0.2446(5) -0.18347(17) 0.21883(14) 0.0259(9) Uani 1 1 d . . . . .
N2 N 0.2697(5) -0.07600(17) 0.35013(12) 0.0200(8) Uani 1 1 d . . . . .
N3 N 0.4705(5) 0.10935(18) 0.35121(12) 0.0204(8) Uani 1 1 d . . . . .
N4 N 0.2894(5) -0.09137(18) 0.49323(13) 0.0262(9) Uani 1 1 d . . . . .
N5 N 0.5281(5) 0.3562(2) 0.25823(14) 0.0320(9) Uani 1 1 d . . . . .
N6 N 0.4962(5) 0.54588(18) 0.26967(12) 0.0219(8) Uani 1 1 d . . . . .
N7 N 0.5595(5) 0.5697(2) 0.13131(14) 0.0366(10) Uani 1 1 d . . . . .
N8 N 0.6440(6) 0.6671(2) 0.40327(17) 0.0467(11) Uani 1 1 d . . . . .

loop_
_atom_site_aniso_label
_atom_site_aniso_U_11
_atom_site_aniso_U_22
_atom_site_aniso_U_33
_atom_site_aniso_U_23
_atom_site_aniso_U_13
_atom_site_aniso_U_12
C1 0.035(3) 0.017(3) 0.026(3) 0.009(2) 0.009(2) 0.006(2)
C2 0.028(3) 0.029(3) 0.037(3) 0.007(2) 0.006(2) 0.001(2)
C3 0.028(3) 0.037(3) 0.042(3) 0.007(2) 0.006(2) -0.001(2)
C4 0.039(3) 0.022(3) 0.031(3) 0.006(2) -0.006(2) 0.000(2)
C5 0.042(3) 0.019(3) 0.029(3) 0.009(2) 0.008(2) 0.002(2)
C6 0.046(3) 0.036(3) 0.026(3) 0.007(2) -0.005(2) -0.009(2)
C7 0.039(4) 0.030(4) 0.028(3) 0.007(3) 0.001(3) -0.002(3)
C8 0.039(3) 0.032(3) 0.030(3) 0.011(2) 0.004(2) 0.000(2)
C9 0.048(3) 0.058(3) 0.029(3) 0.009(3) -0.002(3) -0.009(3)
C10 0.046(3) 0.062(4) 0.046(3) 0.017(3) 0.004(3) -0.016(3)
C11 0.050(3) 0.047(3) 0.041(3) 0.022(3) 0.008(3) 0.000(3)
C12 0.049(3) 0.057(3) 0.036(3) 0.021(3) 0.001(3) -0.004(3)
C13 0.038(3) 0.046(3) 0.030(3) 0.019(2) 0.002(2) -0.002(3)
C14 0.029(3) 0.024(3) 0.027(3) 0.012(2) 0.006(2) 0.001(2)
C15 0.025(3) 0.023(3) 0.025(2) 0.014(2) 0.0050(19) 0.000(2)
C16 0.020(3) 0.023(3) 0.020(2) 0.014(2) 0.0064(18) -0.002(2)
C17 0.024(3) 0.026(3) 0.024(2) 0.012(2) -0.0006(19) -0.006(2)
C18 0.017(2) 0.037(3) 0.020(2) 0.013(2) -0.0030(18) 0.000(2)
C19 0.029(3) 0.024(3) 0.020(2) 0.013(2) 0.0034(19) 0.004(2)
C20 0.021(3) 0.025(3) 0.016(2) 0.011(2) -0.0011(18) -0.005(2)
C21 0.032(3) 0.021(3) 0.019(2) 0.006(2) 0.0016(19) 0.002(2)
C22 0.029(3) 0.021(3) 0.020(2) 0.007(2) 0.0030(19) 0.001(2)
C23 0.025(3) 0.019(3) 0.014(2) 0.0017(19) 0.0025(19) -0.003(2)
C24 0.034(3) 0.025(3) 0.022(2) 0.001(2) -0.003(2) -0.001(2)
C25 0.022(3) 0.037(3) 0.033(3) 0.003(2) -0.006(2) -0.003(2)
C26 0.040(3) 0.025(3) 0.029(3) 0.002(2) 0.003(2) -0.013(2)
C27 0.042(3) 0.024(3) 0.029(3) 0.010(2) 0.005(2) -0.002(2)
C28 0.022(2) 0.027(3) 0.021(2) 0.010(2) 0.0000(18) 0.000(2)
C29 0.020(2) 0.022(3) 0.023(2) 0.0054(19) 0.0014(18) -0.0009(19)
C30 0.022(3) 0.020(3) 0.023(2) 0.010(2) 0.0027(19) 0.0041(19)
C31 0.025(3) 0.033(3) 0.029(3) 0.016(2) 0.000(2) 0.005(2)
C32 0.024(3) 0.041(3) 0.034(3) 0.019(2) 0.006(2) 0.003(2)
C33 0.032(3) 0.035(3) 0.020(2) 0.015(2) 0.010(2) 0.004(2)
C34 0.028(3) 0.033(3) 0.025(3) 0.014(2) 0.004(2) 0.002(2)
C35 0.027(3) 0.026(3) 0.043(3) 0.012(2) 0.001(2) 0.000(2)
C36 0.027(3) 0.035(3) 0.042(3) 0.014(2) 0.007(2) 0.014(2)
C37 0.027(3) 0.037(3) 0.027(3) 0.014(2) 0.005(2) 0.002(2)
C38 0.028(3) 0.030(3) 0.022(2) 0.013(2) 0.001(2) -0.001(2)
C39 0.030(3) 0.019(3) 0.021(2) 0.008(2) 0.0023(19) 0.003(2)
C40 0.029(3) 0.025(3) 0.021(2) 0.006(2) -0.001(2) -0.003(2)
C41 0.030(3) 0.028(3) 0.018(2) 0.007(2) 0.000(2) -0.003(2)
C42 0.031(3) 0.023(3) 0.018(2) 0.005(2) 0.001(2) 0.003(2)
C43 0.048(3) 0.019(3) 0.045(3) 0.012(2) 0.008(2) 0.003(2)
C44 0.048(3) 0.032(3) 0.055(3) 0.007(3) 0.017(3) 0.003(3)
C45 0.052(3) 0.029(3) 0.050(3) 0.013(3) 0.005(3) 0.018(3)
C46 0.055(3) 0.024(3) 0.033(3) 0.013(2) -0.001(2) 0.003(3)
C47 0.041(3) 0.023(3) 0.023(2) 0.008(2) 0.004(2) 0.005(2)
C48 0.043(3) 0.039(3) 0.042(3) 0.022(3) -0.001(2) 0.005(2)
C49 0.036(3) 0.042(3) 0.035(3) 0.009(2) 0.007(2) 0.007(2)
C50 0.031(3) 0.049(3) 0.036(3) 0.028(3) 0.003(2) 0.002(2)
C51 0.021(3) 0.053(3) 0.031(3) 0.025(2) 0.010(2) 0.000(2)
C52 0.028(3) 0.033(3) 0.031(3) 0.016(2) 0.001(2) 0.008(2)
C53 0.038(3) 0.028(3) 0.028(3) 0.013(2) -0.002(2) 0.007(2)
C54 0.034(3) 0.025(3) 0.023(3) 0.008(2) 0.006(2) 0.002(2)
C55 0.039(3) 0.021(3) 0.026(3) 0.008(2) 0.002(2) 0.000(2)
C56 0.032(3) 0.030(3) 0.025(3) 0.009(2) 0.001(2) 0.000(2)
C57 0.032(3) 0.026(3) 0.023(3) 0.007(2) 0.004(2) -0.001(2)
C58 0.055(3) 0.027(3) 0.021(3) 0.009(2) 0.002(2) -0.003(2)
C59 0.037(3) 0.030(3) 0.034(3) 0.006(2) 0.008(2) 0.010(2)
C60 0.048(3) 0.037(3) 0.021(3) 0.009(2) 0.009(2) -0.004(3)
C61 0.043(3) 0.050(3) 0.031(3) 0.023(3) 0.005(2) 0.006(3)
C62 0.029(3) 0.039(3) 0.034(3) 0.018(2) 0.002(2) 0.006(2)
C63 0.038(3) 0.032(3) 0.063(3) 0.015(3) 0.006(3) 0.002(2)
C64 0.031(3) 0.028(3) 0.032(3) -0.002(2) -0.001(2) -0.001(2)
C65 0.033(3) 0.039(3) 0.036(3) 0.010(2) -0.004(2) -0.002(2)
C66 0.036(3) 0.034(3) 0.035(3) 0.013(2) 0.012(2) 0.011(2)
C67 0.051(4) 0.032(3) 0.032(3) 0.012(2) 0.005(3) 0.004(3)
C68 0.056(4) 0.044(4) 0.037(3) 0.013(3) -0.022(3) -0.010(3)
N1 0.038(2) 0.018(2) 0.021(2) 0.0051(16) 0.0052(18) 0.0029(17)
N2 0.027(2) 0.019(2) 0.0151(19) 0.0086(16) 0.0046(15) -0.0005(16)
N3 0.023(2) 0.020(2) 0.0195(19) 0.0097(16) 0.0011(15) -0.0004(17)
N4 0.025(2) 0.032(2) 0.022(2) 0.0113(17) -0.0015(16) 0.0009(17)
N5 0.027(2) 0.023(2) 0.048(2) 0.0116(19) 0.0094(17) 0.0086(19)
N6 0.030(2) 0.021(2) 0.0177(19) 0.0132(16) -0.0011(15) -0.0028(17)
N7 0.029(2) 0.055(3) 0.034(2) 0.026(2) 0.0069(18) 0.0037(19)
N8 0.041(3) 0.050(3) 0.039(3) 0.000(2) -0.014(2) 0.008(2)

loop_
_atom_type_symbol
_atom_type_description
_atom_type_scat_dispersion_real
_atom_type_scat_dispersion_imag
_atom_type_scat_source
C C 0.0033 0.0016 'International Tables Vol C Tables 4.2.6.8 and 6.1.1.4'
H H 0.0000 0.0000 'International Tables Vol C Tables 4.2.6.8 and 6.1.1.4'
N N 0.0061 0.0033 'International Tables Vol C Tables 4.2.6.8 and 6.1.1.4'

loop_
_geom_angle_atom_site_label_1
_geom_angle_atom_site_label_2
_geom_angle_atom_site_label_3
_geom_angle
N1 C1 C2 122.4(4)
N1 C1 C14 116.5(4)
C2 C1 C14 121.0(3)
C3 C2 C1 120.1(4)
C3 C2 H2 119.9
C1 C2 H2 119.9
C2 C3 C4 118.6(4)
C2 C3 H3 120.7
C4 C3 H3 120.7
C3 C4 C5 118.7(4)
C3 C4 H4 120.7
C5 C4 H4 120.7
N1 C5 C4 122.8(4)
N1 C5 C6 116.7(4)
C4 C5 C6 120.5(4)
C7A C6 C5 155.5(10)
C7 C6 C5 178.9(5)
C6 C7 C8 173.1(5)
C9 C8 C13 119.3(5)
C9 C8 C7 121.4(5)
C13 C8 C7 119.2(5)
C8 C9 C10 121.2(5)
C8 C9 H9 119.4
C10 C9 H9 119.4
C9 C10 C11 119.7(6)
C9 C10 H10 120.1
C11 C10 H10 120.1
C10 C11 C12 119.7(5)
C10 C11 H11 120.2
C12 C11 H11 120.2
C13 C12 C11 120.2(5)
C13 C12 H12 119.9
C11 C12 H12 119.9
C12 C13 C8 119.8(5)
C12 C13 H13 120.1
C8 C13 H13 120.1
C6 C7A C8A 169.7(14)
C9A C8A C13A 119.5(10)
C9A C8A C7A 121.3(11)
C13A C8A C7A 119.1(11)
C8A C9A C10A 121.9(11)
C8A C9A H9A 119.1
C10A C9A H9A 119.1
C11A C10A C9A 118.6(11)
C11A C10A H10A 120.7
C9A C10A H10A 120.7
C10A C11A C12A 120.4(11)
C10A C11A H11A 119.8
C12A C11A H11A 119.8
C13A C12A C11A 120.4(11)
C13A C12A H12A 119.8
C11A C12A H12A 119.8
C12A C13A C8A 119.2(11)
C12A C13A H13A 120.4
C8A C13A H13A 120.4
N2 C14 C1 110.9(3)
N2 C14 H14A 109.5
C1 C14 H14A 109.5
N2 C14 H14B 109.5
C1 C14 H14B 109.5
H14A C14 H14B 108.1
N2 C15 C16 111.5(3)
N2 C15 H15A 109.3
C16 C15 H15A 109.3
N2 C15 H15B 109.3
C16 C15 H15B 109.3
H15A C15 H15B 108.0
N3 C16 C17 123.0(4)
N3 C16 C15 116.8(4)
C17 C16 C15 120.2(4)
C18 C17 C16 119.5(4)
C18 C17 H17 120.2
C16 C17 H17 120.2
C17 C18 C19 118.2(4)
C17 C18 H18 120.9
C19 C18 H18 120.9
C20 C19 C18 119.3(4)
C20 C19 H19 120.3
C18 C19 H19 120.3
N3 C20 C19 123.3(3)
N3 C20 C21 116.2(4)
C19 C20 C21 120.5(4)
C22 C21 C20 178.1(4)
C21 C22 C23 179.3(5)
C24 C23 C28 118.5(3)
C24 C23 C22 121.7(4)
C28 C23 C22 119.8(4)
C25 C24 C23 120.5(4)
C25 C24 H24 119.8
C23 C24 H24 119.8
C26 C25 C24 120.3(4)
C26 C25 H25 119.8
C24 C25 H25 119.8
C27 C26 C25 119.9(4)
C27 C26 H26 120.1
C25 C26 H26 120.1
C28 C27 C26 119.9(4)
C28 C27 H27 120.1
C26 C27 H27 120.1
C27 C28 C23 120.9(4)
C27 C28 H28 119.6
C23 C28 H28 119.6
N2 C29 C30 114.6(3)
N2 C29 H29A 108.6
C30 C29 H29A 108.6
N2 C29 H29B 108.6
C30 C29 H29B 108.6
H29A C29 H29B 107.6
N4 C30 C31 123.0(3)
N4 C30 C29 115.8(3)
C31 C30 C29 121.1(3)
C30 C31 C32 118.3(4)
C30 C31 H31 120.8
C32 C31 H31 120.8
C33 C32 C31 118.4(4)
C33 C32 H32 120.8
C31 C32 H32 120.8
C34 C33 C32 119.0(3)
C34 C33 H33 120.5
C32 C33 H33 120.5
N4 C34 C33 123.9(4)
N4 C34 H34 118.1
C33 C34 H34 118.1
N5 C35 C36 123.7(4)
N5 C35 C48 117.0(4)
C36 C35 C48 119.3(4)
C37 C36 C35 118.9(4)
C37 C36 H36 120.6
C35 C36 H36 120.6
C36 C37 C38 118.6(4)
C36 C37 H37 120.7
C38 C37 H37 120.7
C39 C38 C37 119.5(4)
C39 C38 H38 120.2
C37 C38 H38 120.2
N5 C39 C38 122.5(4)
N5 C39 C40 116.6(4)
C38 C39 C40 120.9(4)
C41 C40 C39 176.9(4)
C40 C41 C42 177.5(4)
C47 C42 C43 118.9(4)
C47 C42 C41 120.1(4)
C43 C42 C41 120.9(4)
C44 C43 C42 120.9(4)
C44 C43 H43 119.6
C42 C43 H43 119.6
C43 C44 C45 120.1(4)
C43 C44 H44 119.9
C45 C44 H44 119.9
C46 C45 C44 119.4(4)
C46 C45 H45 120.3
C44 C45 H45 120.3
C47 C46 C45 120.3(4)
C47 C46 H46 119.8
C45 C46 H46 119.8
C46 C47 C42 120.4(4)
C46 C47 H47 119.8
C42 C47 H47 119.8
N6 C48 C35 111.0(3)
N6 C48 H48A 109.4
C35 C48 H48A 109.4
N6 C48 H48B 109.4
C35 C48 H48B 109.4
H48A C48 H48B 108.0
N6 C49 C50 111.8(4)
N6 C49 H49A 109.3
C50 C49 H49A 109.3
N6 C49 H49B 109.3
C50 C49 H49B 109.3
H49A C49 H49B 107.9
N7 C50 C51 123.8(4)
N7 C50 C49 113.8(4)
C51 C50 C49 122.3(3)
C52 C51 C50 119.2(4)
C52 C51 H51 120.4
C50 C51 H51 120.4
C53 C52 C51 117.7(4)
C53 C52 H52 121.2
C51 C52 H52 121.2
C52 C53 C54 120.1(4)
C52 C53 H53 120.0
C54 C53 H53 120.0
N7 C54 C53 122.4(3)
N7 C54 C55 115.8(4)
C53 C54 C55 121.7(4)
C56 C55 C54 178.8(5)
C55 C56 C57 178.6(4)
C58 C57 C62 118.7(4)
C58 C57 C56 120.7(4)
C62 C57 C56 120.7(4)
C59 C58 C57 120.8(4)
C59 C58 H58 119.6
C57 C58 H58 119.6
C58 C59 C60 119.5(4)
C58 C59 H59 120.3
C60 C59 H59 120.3
C61 C60 C59 120.8(4)
C61 C60 H60 119.6
C59 C60 H60 119.6
C60 C61 C62 120.1(4)
C60 C61 H61 120.0
C62 C61 H61 120.0
C61 C62 C57 120.3(4)
C61 C62 H62 119.9
C57 C62 H62 119.9
N6 C63 C64 110.4(3)
N6 C63 H63A 109.6
C64 C63 H63A 109.6
N6 C63 H63B 109.6
C64 C63 H63B 109.6
H63A C63 H63B 108.1
N8 C64 C65 122.9(4)
N8 C64 C63 117.0(4)
C65 C64 C63 120.1(4)
C64 C65 C66 119.7(4)
C64 C65 H65 120.1
C66 C65 H65 120.1
C67 C66 C65 118.6(4)
C67 C66 H66 120.7
C65 C66 H66 120.7
C66 C67 C68 118.6(4)
C66 C67 H67 120.7
C68 C67 H67 120.7
N8 C68 C67 124.1(4)
N8 C68 H68 117.9
C67 C68 H68 117.9
C1 N1 C5 117.4(4)
C15 N2 C14 111.3(3)
C15 N2 C29 109.6(3)
C14 N2 C29 111.6(3)
C16 N3 C20 116.7(3)
C30 N4 C34 117.4(3)
C35 N5 C39 116.7(4)
C63 N6 C48 110.6(3)
C63 N6 C49 111.1(3)
C48 N6 C49 107.9(3)
C50 N7 C54 116.8(4)
C64 N8 C68 116.0(4)

loop_
_geom_bond_atom_site_label_1
_geom_bond_atom_site_label_2
_geom_bond_distance
C1 N1 1.343(4)
C1 C2 1.384(5)
C1 C14 1.498(5)
C2 C3 1.371(5)
C2 H2 0.9500
C3 C4 1.384(5)
C3 H3 0.9500
C4 C5 1.391(5)
C4 H4 0.9500
C5 N1 1.359(5)
C5 C6 1.443(5)
C6 C7A 1.201(14)
C6 C7 1.225(6)
C7 C8 1.432(6)
C8 C9 1.378(6)
C8 C13 1.391(7)
C9 C10 1.378(6)
C9 H9 0.9500
C10 C11 1.384(7)
C10 H10 0.9500
C11 C12 1.392(8)
C11 H11 0.9500
C12 C13 1.388(5)
C12 H12 0.9500
C13 H13 0.9500
C7A C8A 1.433(9)
C8A C9A 1.378(10)
C8A C13A 1.392(10)
C9A C10A 1.380(10)
C9A H9A 0.9500
C10A C11A 1.387(11)
C10A H10A 0.9500
C11A C12A 1.388(11)
C11A H11A 0.9500
C12A C13A 1.390(9)
C12A H12A 0.9500
C13A H13A 0.9500
C14 N2 1.470(4)
C14 H14A 0.9900
C14 H14B 0.9900
C15 N2 1.465(4)
C15 C16 1.499(5)
C15 H15A 0.9900
C15 H15B 0.9900
C16 N3 1.344(4)
C16 C17 1.387(5)
C17 C18 1.385(5)
C17 H17 0.9500
C18 C19 1.383(5)
C18 H18 0.9500
C19 C20 1.378(5)
C19 H19 0.9500
C20 N3 1.359(5)
C20 C21 1.447(5)
C21 C22 1.202(5)
C22 C23 1.435(5)
C23 C24 1.388(5)
C23 C28 1.391(5)
C24 C25 1.381(5)
C24 H24 0.9500
C25 C26 1.377(5)
C25 H25 0.9500
C26 C27 1.380(5)
C26 H26 0.9500
C27 C28 1.379(5)
C27 H27 0.9500
C28 H28 0.9500
C29 N2 1.470(4)
C29 C30 1.508(5)
C29 H29A 0.9900
C29 H29B 0.9900
C30 N4 1.335(4)
C30 C31 1.389(5)
C31 C32 1.396(5)
C31 H31 0.9500
C32 C33 1.386(5)
C32 H32 0.9500
C33 C34 1.361(5)
C33 H33 0.9500
C34 N4 1.341(4)
C34 H34 0.9500
C35 N5 1.339(5)
C35 C36 1.393(5)
C35 C48 1.522(6)
C36 C37 1.365(5)
C36 H36 0.9500
C37 C38 1.386(5)
C37 H37 0.9500
C38 C39 1.383(5)
C38 H38 0.9500
C39 N5 1.358(5)
C39 C40 1.433(6)
C40 C41 1.187(6)
C41 C42 1.454(6)
C42 C47 1.390(5)
C42 C43 1.397(5)
C43 C44 1.370(6)
C43 H43 0.9500
C44 C45 1.392(5)
C44 H44 0.9500
C45 C46 1.393(6)
C45 H45 0.9500
C46 C47 1.379(5)
C46 H46 0.9500
C47 H47 0.9500
C48 N6 1.465(4)
C48 H48A 0.9900
C48 H48B 0.9900
C49 N6 1.467(5)
C49 C50 1.548(5)
C49 H49A 0.9900
C49 H49B 0.9900
C50 N7 1.332(5)
C50 C51 1.387(5)
C51 C52 1.374(5)
C51 H51 0.9500
C52 C53 1.377(5)
C52 H52 0.9500
C53 C54 1.388(5)
C53 H53 0.9500
C54 N7 1.345(5)
C54 C55 1.450(5)
C55 C56 1.190(5)
C56 C57 1.432(5)
C57 C58 1.390(5)
C57 C62 1.406(5)
C58 C59 1.382(5)
C58 H58 0.9500
C59 C60 1.385(5)
C59 H59 0.9500
C60 C61 1.373(6)
C60 H60 0.9500
C61 C62 1.378(5)
C61 H61 0.9500
C62 H62 0.9500
C63 N6 1.453(5)
C63 C64 1.539(6)
C63 H63A 0.9900
C63 H63B 0.9900
C64 N8 1.348(5)
C64 C65 1.364(5)
C65 C66 1.380(5)
C65 H65 0.9500
C66 C67 1.367(6)
C66 H66 0.9500
C67 C68 1.367(6)
C67 H67 0.9500
C68 N8 1.352(5)
C68 H68 0.9500

loop_
_geom_torsion_atom_site_label_1
_geom_torsion_atom_site_label_2
_geom_torsion_atom_site_label_3
_geom_torsion_atom_site_label_4
_geom_torsion
N1 C1 C2 C3 0.6(6)
C14 C1 C2 C3 176.1(4)
C1 C2 C3 C4 -1.1(6)
C2 C3 C4 C5 0.3(6)
C3 C4 C5 N1 1.1(6)
C3 C4 C5 C6 -177.6(4)
N1 C5 C6 C7A -115(3)
C4 C5 C6 C7A 64(3)
C13 C8 C9 C10 0.2(3)
C7 C8 C9 C10 -179.2(3)
C8 C9 C10 C11 0.3(3)
C9 C10 C11 C12 -0.8(6)
C10 C11 C12 C13 0.8(7)
C11 C12 C13 C8 -0.3(7)
C9 C8 C13 C12 -0.2(5)
C7 C8 C13 C12 179.2(4)
C7 C6 C7A C8A -6(8)
C5 C6 C7A C8A 175(8)
C6 C7A C8A C9A -112(10)
C6 C7A C8A C13A 68(10)
C13A C8A C9A C10A 0.0(3)
C7A C8A C9A C10A -180.0(3)
C8A C9A C10A C11A 0.0(3)
C9A C10A C11A C12A 0.0(7)
C10A C11A C12A C13A 0.0(9)
C11A C12A C13A C8A 0.1(9)
C9A C8A C13A C12A -0.1(7)
C7A C8A C13A C12A 179.9(5)
N1 C1 C14 N2 92.6(4)
C2 C1 C14 N2 -83.1(4)
N2 C15 C16 N3 128.6(3)
N2 C15 C16 C17 -54.0(4)
N3 C16 C17 C18 1.3(5)
C15 C16 C17 C18 -175.9(3)
C16 C17 C18 C19 -0.3(5)
C17 C18 C19 C20 0.0(5)
C18 C19 C20 N3 -0.6(5)
C18 C19 C20 C21 -179.5(3)
C28 C23 C24 C25 -1.9(5)
C22 C23 C24 C25 176.2(4)
C23 C24 C25 C26 1.4(6)
C24 C25 C26 C27 0.5(6)
C25 C26 C27 C28 -1.9(6)
C26 C27 C28 C23 1.4(6)
C24 C23 C28 C27 0.5(5)
C22 C23 C28 C27 -177.7(3)
N2 C29 C30 N4 151.6(3)
N2 C29 C30 C31 -31.1(5)
N4 C30 C31 C32 0.7(6)
C29 C30 C31 C32 -176.3(4)
C30 C31 C32 C33 -0.1(6)
C31 C32 C33 C34 0.6(6)
C32 C33 C34 N4 -1.6(6)
N5 C35 C36 C37 3.3(6)
C48 C35 C36 C37 -172.8(4)
C35 C36 C37 C38 -1.2(6)
C36 C37 C38 C39 -1.7(5)
C37 C38 C39 N5 2.7(5)
C37 C38 C39 C40 -179.0(3)
C47 C42 C43 C44 -2.3(6)
C41 C42 C43 C44 176.0(4)
C42 C43 C44 C45 0.1(7)
C43 C44 C45 C46 2.4(7)
C44 C45 C46 C47 -2.7(7)
C45 C46 C47 C42 0.5(6)
C43 C42 C47 C46 2.0(6)
C41 C42 C47 C46 -176.3(4)
N5 C35 C48 N6 127.8(4)
C36 C35 C48 N6 -55.8(5)
N6 C49 C50 N7 147.7(4)
N6 C49 C50 C51 -35.6(6)
N7 C50 C51 C52 3.2(7)
C49 C50 C51 C52 -173.2(4)
C50 C51 C52 C53 -1.6(6)
C51 C52 C53 C54 -0.1(6)
C52 C53 C54 N7 0.5(6)
C52 C53 C54 C55 179.0(4)
C62 C57 C58 C59 -1.2(6)
C56 C57 C58 C59 179.3(4)
C57 C58 C59 C60 0.2(6)
C58 C59 C60 C61 0.5(6)
C59 C60 C61 C62 -0.1(7)
C60 C61 C62 C57 -0.9(6)
C58 C57 C62 C61 1.6(6)
C56 C57 C62 C61 -178.9(4)
N6 C63 C64 N8 110.0(4)
N6 C63 C64 C65 -69.1(5)
N8 C64 C65 C66 2.9(7)
C63 C64 C65 C66 -178.0(4)
C64 C65 C66 C67 -2.1(6)
C65 C66 C67 C68 -0.3(6)
C66 C67 C68 N8 2.2(7)
C2 C1 N1 C5 0.8(6)
C14 C1 N1 C5 -174.9(3)
C4 C5 N1 C1 -1.7(6)
C6 C5 N1 C1 177.1(3)
C16 C15 N2 C14 154.4(3)
C16 C15 N2 C29 -81.7(4)
C1 C14 N2 C15 -73.1(4)
C1 C14 N2 C29 164.2(3)
C30 C29 N2 C15 164.7(3)
C30 C29 N2 C14 -71.6(4)
C17 C16 N3 C20 -1.9(5)
C15 C16 N3 C20 175.4(3)
C19 C20 N3 C16 1.5(5)
C21 C20 N3 C16 -179.6(3)
C31 C30 N4 C34 -1.7(6)
C29 C30 N4 C34 175.5(3)
C33 C34 N4 C30 2.2(6)
C36 C35 N5 C39 -2.3(6)
C48 C35 N5 C39 173.9(3)
C38 C39 N5 C35 -0.7(5)
C40 C39 N5 C35 -179.1(3)
C64 C63 N6 C48 -70.0(5)
C64 C63 N6 C49 170.1(3)
C35 C48 N6 C63 166.3(3)
C35 C48 N6 C49 -71.9(4)
C50 C49 N6 C63 -70.2(4)
C50 C49 N6 C48 168.4(3)
C51 C50 N7 C54 -2.7(6)
C49 C50 N7 C54 173.9(4)
C53 C54 N7 C50 0.9(6)
C55 C54 N7 C50 -177.7(4)
C65 C64 N8 C68 -1.1(6)
C63 C64 N8 C68 179.8(4)
C67 C68 N8 C64 -1.5(7)
